data_2218523
loop_
_publ_author_name
'Rizal, Mohd. Razali'
'Ali, Hapipah M.'
'Ng, Seik Weng'

_publ_section_title
;
 <i>trans</i>-Bis(1<i>H</i>-indole-3-carbaldehyde
 thiosemicarbazonato-\k^2^<i>N</i>^1^,<i>S</i>)nickel(II)
;
_journal_coeditor_code SG2241
_journal_issue 6
_journal_name_full 'Acta Crystallographica Section E'
_journal_page_first m824
_journal_paper_doi 10.1107/S1600536808014293
_journal_volume 64
_journal_year 2008
_chemical_formula_iupac '[Ni (C10 H9 N4 S)2]'
_chemical_formula_moiety 'Ni (C10 H9 N4 S)2'
_chemical_formula_sum 'C20 H18 N8 Ni S2'
_chemical_formula_weight 493.25
_chemical_name_systematic
;
<i>trans</i>-Bis(1<i>H</i>-indole-3-carbaldehyde
thiosemicarbazonato-\k^2^<i>N</i>^1^,<i>S</i>)nickel(II)
;
_space_group_IT_number 14
_symmetry_cell_setting monoclinic
_symmetry_space_group_name_Hall '-P 2ybc'
_symmetry_space_group_name_H-M 'P 1 21/c 1'
_atom_sites_solution_hydrogens geom
_atom_sites_solution_primary direct
_atom_sites_solution_secondary difmap
_audit_creation_method SHELXL-97
_cell_angle_alpha 90.00
_cell_angle_beta 104.803(2)
_cell_angle_gamma 90.00
_cell_formula_units_Z 2
_cell_length_a 10.4388(3)
_cell_length_b 5.26040(10)
_cell_length_c 19.1122(5)
_cell_measurement_reflns_used 1799
_cell_measurement_temperature 100(2)
_cell_measurement_theta_max 24.7
_cell_measurement_theta_min 2.6
_cell_volume 1014.66(4)
_computing_cell_refinement 'SAINT (Bruker, 2007)'
_computing_data_collection 'APEX2 (Bruker, 2007)'
_computing_data_reduction 'SAINT (Bruker, 2007)'
_computing_molecular_graphics 'X-SEED (Barbour, 2001; Dolomanov <i>et al.</i>,  2003)'
_computing_publication_material 'publCIF (Westrip, 2008)'
_computing_structure_refinement 'SHELXL97 (Sheldrick, 2008)'
_computing_structure_solution 'SHELXS97 (Sheldrick, 2008)'
_diffrn_ambient_temperature 100(2)
_diffrn_measured_fraction_theta_full 1.000
_diffrn_measured_fraction_theta_max 1.000
_diffrn_measurement_device_type 'Bruker SMART APEX'
_diffrn_measurement_method '\f and \w'
_diffrn_radiation_monochromator graphite
_diffrn_radiation_source 'fine-focus sealed tube'
_diffrn_radiation_type MoK\a
_diffrn_radiation_wavelength 0.71073
_diffrn_reflns_av_R_equivalents 0.0621
_diffrn_reflns_av_sigmaI/netI 0.0454
_diffrn_reflns_limit_h_max 13
_diffrn_reflns_limit_h_min -12
_diffrn_reflns_limit_k_max 6
_diffrn_reflns_limit_k_min -6
_diffrn_reflns_limit_l_max 24
_diffrn_reflns_limit_l_min -24
_diffrn_reflns_number 12357
_diffrn_reflns_theta_full 27.50
_diffrn_reflns_theta_max 27.50
_diffrn_reflns_theta_min 2.02
_diffrn_standards_decay_% 0
_diffrn_standards_interval_count 0
_diffrn_standards_interval_time 0
_diffrn_standards_number 0
_exptl_absorpt_coefficient_mu 1.189
_exptl_absorpt_correction_T_max 0.9882
_exptl_absorpt_correction_T_min 0.8512
_exptl_absorpt_correction_type multi-scan
_exptl_absorpt_process_details '(SADABS; Sheldrick, 1996)'
_exptl_crystal_colour Orange
_exptl_crystal_density_diffrn 1.614
_exptl_crystal_density_method 'not measured'
_exptl_crystal_description Plate
_exptl_crystal_F_000 508
_exptl_crystal_size_max 0.14
_exptl_crystal_size_mid 0.04
_exptl_crystal_size_min 0.01
_refine_diff_density_max 0.426
_refine_diff_density_min -0.303
_refine_ls_extinction_method none
_refine_ls_goodness_of_fit_ref 1.022
_refine_ls_hydrogen_treatment mixed
_refine_ls_matrix_type full
_refine_ls_number_parameters 154
_refine_ls_number_reflns 2326
_refine_ls_number_restraints 3
_refine_ls_restrained_S_all 1.022
_refine_ls_R_factor_all 0.0551
_refine_ls_R_factor_gt 0.0335
_refine_ls_shift/su_max 0.001
_refine_ls_shift/su_mean 0.000
_refine_ls_structure_factor_coef Fsqd
_refine_ls_weighting_details 'calc w=1/[\s^2^(Fo^2^)+(0.0362P)^2^+0.5143P] where P=(Fo^2^+2Fc^2^)/3'
_refine_ls_weighting_scheme calc
_refine_ls_wR_factor_gt 0.0716
_refine_ls_wR_factor_ref 0.0808
_reflns_number_gt 1774
_reflns_number_total 2326
_reflns_threshold_expression I>2\s(I)
_cod_data_source_file sg2241.cif
_cod_data_source_block I
_cod_depositor_comments
;
The following automatic conversions were performed:
'_symmetry_cell_setting' value 'Monoclinic' changed to 'monoclinic'
according to '/home/saulius/struct/CIF-dictionaries/cif_core.dic'
dictionary named 'cif_core.dic' version 2.4.1 from
2010-06-29.

'_exptl_absorpt_correction_type' value 'Multi-scan' changed
to 'multi-scan' according to
'/home/saulius/struct/CIF-dictionaries/cif_core.dic' dictionary named
'cif_core.dic' version 2.4.1 from 2010-06-29.

Automatic conversion script
Id: cif_fix_enum 1527 2010-12-29 10:47:43Z saulius 

The following automatic conversions were performed:

'_symmetry_cell_setting' value 'Monoclinic' changed to 'monoclinic'
according to /home/saulius/struct/CIF-dictionaries/cif_core.dic
dictionary named 'cif_core.dic' version 2.4.1 from
2010-06-29.

'_exptl_absorpt_correction_type' value 'Multi-scan'
changed to 'multi-scan' according to
/home/saulius/struct/CIF-dictionaries/cif_core.dic dictionary named
'cif_core.dic' version 2.4.1 from 2010-06-29.

Automatic conversion script
Id: cif_fix_values 1715 2011-07-08 13:25:40Z adriana 
;
_cod_original_sg_symbol_H-M 'P 21/c'
_cod_database_code 2218523
_cod_database_fobs_code 2218523

loop_
_symmetry_equiv_pos_as_xyz
'x, y, z'
'-x, y+1/2, -z+1/2'
'-x, -y, -z'
'x, -y-1/2, z-1/2'

loop_
_atom_site_type_symbol
_atom_site_label
_atom_site_fract_x
_atom_site_fract_y
_atom_site_fract_z
_atom_site_U_iso_or_equiv
_atom_site_adp_type
_atom_site_calc_flag
_atom_site_refinement_flags
_atom_site_occupancy
Ni Ni1 0.5000 0.5000 0.5000 0.01261(12) Uani d S 1
S S1 0.33444(6) 0.74950(12) 0.45463(3) 0.01747(15) Uani d . 1
N N1 0.6654(2) 1.1528(4) 0.78929(11) 0.0171(5) Uani d D 1
H H1N 0.637(3) 1.262(5) 0.8165(14) 0.045(10) Uiso d D 1
N N2 0.52205(19) 0.6972(4) 0.58664(10) 0.0143(4) Uani d . 1
N N3 0.42554(19) 0.8723(4) 0.59419(10) 0.0153(4) Uani d . 1
N N4 0.2345(2) 1.0700(4) 0.53342(12) 0.0205(5) Uani d D 1
H H4N1 0.240(3) 1.177(5) 0.5691(12) 0.042(10) Uiso d D 1
H H4N2 0.184(3) 1.121(6) 0.4919(10) 0.043(10) Uiso d D 1
C C1 0.7786(2) 0.8186(5) 0.76257(12) 0.0154(5) Uani d . 1
C C2 0.8845(2) 0.6471(5) 0.77478(13) 0.0182(5) Uani d . 1
H H2 0.8869 0.5159 0.7410 0.022 Uiso calc R 1
C C3 0.9859(2) 0.6731(5) 0.83732(13) 0.0195(5) Uani d . 1
H H3 1.0588 0.5590 0.8460 0.023 Uiso calc R 1
C C4 0.9830(2) 0.8646(5) 0.88809(13) 0.0190(5) Uani d . 1
H H4 1.0538 0.8766 0.9306 0.023 Uiso calc R 1
C C5 0.8795(2) 1.0361(5) 0.87760(12) 0.0178(5) Uani d . 1
H H5 0.8774 1.1659 0.9118 0.021 Uiso calc R 1
C C6 0.7782(2) 1.0092(5) 0.81421(12) 0.0159(5) Uani d . 1
C C7 0.5945(2) 1.0621(5) 0.72458(12) 0.0166(5) Uani d . 1
H H7 0.5132 1.1309 0.6969 0.020 Uiso calc R 1
C C8 0.6586(2) 0.8537(5) 0.70493(12) 0.0166(5) Uani d . 1
C C9 0.6276(2) 0.6972(5) 0.64112(12) 0.0163(5) Uani d . 1
H H9 0.6935 0.5761 0.6381 0.020 Uiso calc R 1
C C10 0.3354(2) 0.9073(5) 0.53374(13) 0.0159(5) Uani d . 1

loop_
_atom_site_aniso_label
_atom_site_aniso_U_11
_atom_site_aniso_U_22
_atom_site_aniso_U_33
_atom_site_aniso_U_12
_atom_site_aniso_U_13
_atom_site_aniso_U_23
Ni1 0.0129(2) 0.0143(2) 0.0104(2) 0.00022(19) 0.00260(16) -0.00047(18)
S1 0.0180(3) 0.0207(3) 0.0124(3) 0.0042(3) 0.0014(2) -0.0010(2)
N1 0.0177(11) 0.0189(11) 0.0140(10) 0.0007(9) 0.0029(8) -0.0039(9)
N2 0.0161(10) 0.0141(10) 0.0127(9) 0.0014(8) 0.0036(8) -0.0004(8)
N3 0.0155(11) 0.0171(11) 0.0137(10) 0.0021(9) 0.0047(8) -0.0002(8)
N4 0.0225(12) 0.0210(12) 0.0172(11) 0.0080(9) 0.0035(9) -0.0025(9)
C1 0.0156(12) 0.0156(12) 0.0151(11) -0.0034(10) 0.0042(10) 0.0002(9)
C2 0.0190(13) 0.0192(13) 0.0177(12) -0.0019(10) 0.0068(10) -0.0025(10)
C3 0.0153(13) 0.0225(14) 0.0205(12) 0.0005(11) 0.0040(10) 0.0028(11)
C4 0.0166(13) 0.0245(14) 0.0148(11) -0.0037(11) 0.0018(10) -0.0005(10)
C5 0.0196(13) 0.0207(14) 0.0127(11) -0.0040(11) 0.0034(10) -0.0005(10)
C6 0.0172(12) 0.0167(12) 0.0151(11) -0.0011(11) 0.0063(9) 0.0013(10)
C7 0.0166(12) 0.0190(14) 0.0137(11) -0.0016(10) 0.0030(10) -0.0003(9)
C8 0.0191(13) 0.0177(13) 0.0135(11) -0.0022(10) 0.0051(10) 0.0001(10)
C9 0.0175(12) 0.0176(13) 0.0145(11) 0.0008(10) 0.0055(10) 0.0003(10)
C10 0.0180(13) 0.0140(12) 0.0182(12) -0.0033(10) 0.0092(10) 0.0007(10)

loop_
_atom_type_symbol
_atom_type_description
_atom_type_scat_dispersion_real
_atom_type_scat_dispersion_imag
_atom_type_scat_source
C C 0.0033 0.0016 'International Tables Vol C Tables 4.2.6.8 and 6.1.1.4'
H H 0.0000 0.0000 'International Tables Vol C Tables 4.2.6.8 and 6.1.1.4'
N N 0.0061 0.0033 'International Tables Vol C Tables 4.2.6.8 and 6.1.1.4'
S S 0.1246 0.1234 'International Tables Vol C Tables 4.2.6.8 and 6.1.1.4'
Ni Ni 0.3393 1.1124 'International Tables Vol C Tables 4.2.6.8 and 6.1.1.4'

loop_
_geom_angle_atom_site_label_1
_geom_angle_atom_site_label_2
_geom_angle_atom_site_label_3
_geom_angle_site_symmetry_1
_geom_angle_site_symmetry_3
_geom_angle
_geom_angle_publ_flag
N2 Ni1 N2 3_666 . 180.0000(10) ?
N2 Ni1 S1 3_666 3_666 85.72(6) ?
N2 Ni1 S1 . . 85.72(6) yes
N2 Ni1 S1 . 3_666 94.28(6) yes
N2 Ni1 S1 3_666 . 94.28(6) ?
S1 Ni1 S1 3_666 . 180.0 ?
C10 S1 Ni1 . . 96.63(9) ?
C7 N1 C6 . . 110.0(2) ?
C7 N1 H1N . . 126(2) ?
C6 N1 H1N . . 123(2) ?
C9 N2 N3 . . 113.60(19) ?
C9 N2 Ni1 . . 125.30(17) ?
N3 N2 Ni1 . . 120.96(14) ?
C10 N3 N2 . . 112.16(19) ?
C10 N4 H4N1 . . 121(2) ?
C10 N4 H4N2 . . 119(2) ?
H4N1 N4 H4N2 . . 114(3) ?
C2 C1 C6 . . 119.1(2) ?
C2 C1 C8 . . 134.4(2) ?
C6 C1 C8 . . 106.5(2) ?
C3 C2 C1 . . 118.5(2) ?
C3 C2 H2 . . 120.8 ?
C1 C2 H2 . . 120.8 ?
C2 C3 C4 . . 121.3(2) ?
C2 C3 H3 . . 119.3 ?
C4 C3 H3 . . 119.3 ?
C5 C4 C3 . . 121.5(2) ?
C5 C4 H4 . . 119.3 ?
C3 C4 H4 . . 119.3 ?
C4 C5 C6 . . 116.8(2) ?
C4 C5 H5 . . 121.6 ?
C6 C5 H5 . . 121.6 ?
N1 C6 C5 . . 129.5(2) ?
N1 C6 C1 . . 107.7(2) ?
C5 C6 C1 . . 122.9(2) ?
N1 C7 C8 . . 109.7(2) ?
N1 C7 H7 . . 125.1 ?
C8 C7 H7 . . 125.1 ?
C7 C8 C9 . . 131.6(2) ?
C7 C8 C1 . . 106.1(2) ?
C9 C8 C1 . . 122.2(2) ?
N2 C9 C8 . . 129.5(2) ?
N2 C9 H9 . . 115.3 ?
C8 C9 H9 . . 115.3 ?
N3 C10 N4 . . 118.5(2) ?
N3 C10 S1 . . 123.44(19) ?
N4 C10 S1 . . 118.03(18) ?

loop_
_geom_bond_atom_site_label_1
_geom_bond_atom_site_label_2
_geom_bond_site_symmetry_2
_geom_bond_distance
_geom_bond_publ_flag
Ni1 N2 3_666 1.919(2) ?
Ni1 N2 . 1.918(2) yes
Ni1 S1 3_666 2.1669(6) ?
Ni1 S1 . 2.1669(6) yes
S1 C10 . 1.723(2) ?
N1 C7 . 1.355(3) ?
N1 C6 . 1.377(3) ?
N1 H1n . 0.88(3) ?
N2 C9 . 1.309(3) ?
N2 N3 . 1.399(3) ?
N3 C10 . 1.303(3) ?
N4 C10 . 1.355(3) ?
N4 H4n1 . 0.88(3) ?
N4 H4n2 . 0.88(3) ?
C1 C2 . 1.400(3) ?
C1 C6 . 1.408(3) ?
C1 C8 . 1.453(3) ?
C2 C3 . 1.386(3) ?
C2 H2 . 0.9500 ?
C3 C4 . 1.404(4) ?
C3 H3 . 0.9500 ?
C4 C5 . 1.382(4) ?
C4 H4 . 0.9500 ?
C5 C6 . 1.397(3) ?
C5 H5 . 0.9500 ?
C7 C8 . 1.385(3) ?
C7 H7 . 0.9500 ?
C8 C9 . 1.438(3) ?
C9 H9 . 0.9500 ?

loop_
_geom_hbond_atom_site_label_D
_geom_hbond_atom_site_label_H
_geom_hbond_atom_site_label_A
_geom_hbond_site_symmetry_A
_geom_hbond_distance_DH
_geom_hbond_distance_HA
_geom_hbond_distance_DA
_geom_hbond_angle_DHA
_geom_hbond_publ_flag
N1 H1n N3 2_656 0.88(3) 2.06(2) 2.876(3) 155(3) yes

loop_
_geom_torsion_atom_site_label_1
_geom_torsion_atom_site_label_2
_geom_torsion_atom_site_label_3
_geom_torsion_atom_site_label_4
_geom_torsion_site_symmetry_1
_geom_torsion
N2 Ni1 S1 C10 3_666 172.73(10)
N2 Ni1 S1 C10 . -7.27(10)
S1 Ni1 N2 C9 3_666 15.3(2)
S1 Ni1 N2 C9 . -164.7(2)
S1 Ni1 N2 N3 3_666 -169.40(16)
S1 Ni1 N2 N3 . 10.60(16)
C9 N2 N3 C10 . 166.4(2)
Ni1 N2 N3 C10 . -9.4(3)
C6 C1 C2 C3 . -0.5(4)
C8 C1 C2 C3 . 179.2(3)
C1 C2 C3 C4 . 0.6(4)
C2 C3 C4 C5 . -0.4(4)
C3 C4 C5 C6 . 0.1(4)
C7 N1 C6 C5 . 179.2(2)
C7 N1 C6 C1 . 0.1(3)
C4 C5 C6 N1 . -178.9(2)
C4 C5 C6 C1 . 0.1(4)
C2 C1 C6 N1 . 179.3(2)
C8 C1 C6 N1 . -0.4(3)
C2 C1 C6 C5 . 0.1(4)
C8 C1 C6 C5 . -179.6(2)
C6 N1 C7 C8 . 0.3(3)
N1 C7 C8 C9 . -177.4(2)
N1 C7 C8 C1 . -0.5(3)
C2 C1 C8 C7 . -179.1(3)
C6 C1 C8 C7 . 0.6(3)
C2 C1 C8 C9 . -1.8(4)
C6 C1 C8 C9 . 177.8(2)
N3 N2 C9 C8 . -2.0(4)
Ni1 N2 C9 C8 . 173.7(2)
C7 C8 C9 N2 . -7.0(5)
C1 C8 C9 N2 . 176.5(2)
N2 N3 C10 N4 . 179.1(2)
N2 N3 C10 S1 . 1.4(3)
Ni1 S1 C10 N3 . 5.4(2)
Ni1 S1 C10 N4 . -172.37(19)
